data_4086038
loop_
_publ_author_name
'Younis, Fadi M.'
'Krieck, Sven'
'G\"orls, Helmar'
'Westerhausen, Matthias'

_publ_section_title
;
 s-Block-Metal-Mediated Hydroamination of Diphenylbutadiyne with Primary
 Arylamines Using a Dipotassium Tetrakis(amino)calciate Precatalyst
;
_journal_issue 14
_journal_name_full Organometallics
_journal_page_first 3577
_journal_paper_doi 10.1021/acs.organomet.5b00449
_journal_volume 34
_journal_year 2015
_chemical_formula_moiety 'C42 H35 N'
_chemical_formula_sum 'C42 H35 N'
_chemical_formula_weight 553.71
_chemical_name_systematic
; 
 ? 
;
_space_group_IT_number 14
_symmetry_cell_setting monoclinic
_symmetry_space_group_name_Hall '-P 2ybc'
_symmetry_space_group_name_H-M 'P 1 21/c 1'
_atom_sites_solution_hydrogens mixed
_atom_sites_solution_primary direct
_atom_sites_solution_secondary difmap
_audit_creation_method SHELXL-97
_cell_angle_alpha 90
_cell_angle_beta 90.509(1)
_cell_angle_gamma 90
_cell_formula_units_Z 4
_cell_length_a 11.1588(2)
_cell_length_b 21.6115(2)
_cell_length_c 12.8659(2)
_cell_measurement_temperature 133(2)
_cell_volume 3102.60(8)
_computing_cell_refinement DENZO
_computing_data_collection COLLECT
_computing_data_reduction DENZO
_computing_molecular_graphics SHELXTL/PC
_computing_publication_material SHELXL-97
_computing_structure_refinement 'SHELXL-97 (Sheldrick, 2008)'
_computing_structure_solution 'SHELXS-97 (Sheldrick, 2008)'
_diffrn_ambient_temperature 133(2)
_diffrn_measured_fraction_theta_full 0.997
_diffrn_measured_fraction_theta_max 0.997
_diffrn_measurement_device_type KappaCCD
_diffrn_measurement_method 'phi- + omega-scan'
_diffrn_radiation_monochromator graphite
_diffrn_radiation_source 'fine-focus sealed tube'
_diffrn_radiation_type MoK\a
_diffrn_radiation_wavelength 0.71073
_diffrn_reflns_av_R_equivalents 0.0311
_diffrn_reflns_av_sigmaI/netI 0.0341
_diffrn_reflns_limit_h_max 14
_diffrn_reflns_limit_h_min -14
_diffrn_reflns_limit_k_max 28
_diffrn_reflns_limit_k_min -27
_diffrn_reflns_limit_l_max 12
_diffrn_reflns_limit_l_min -16
_diffrn_reflns_number 18937
_diffrn_reflns_theta_full 27.10
_diffrn_reflns_theta_max 27.52
_diffrn_reflns_theta_min 2.46
_exptl_absorpt_coefficient_mu 0.068
_exptl_absorpt_correction_T_max 0.7456
_exptl_absorpt_correction_T_min 0.6543
_exptl_absorpt_correction_type multi-scan
_exptl_absorpt_process_details 'SADABS, Bruker-AXS, 2002'
_exptl_crystal_colour colourless
_exptl_crystal_density_diffrn 1.185
_exptl_crystal_density_method 'not measured'
_exptl_crystal_description prism
_exptl_crystal_F_000 1176
_exptl_crystal_size_max 0.062
_exptl_crystal_size_mid 0.052
_exptl_crystal_size_min 0.048
_refine_diff_density_max 0.592
_refine_diff_density_min -0.382
_refine_diff_density_rms 0.048
_refine_ls_extinction_method none
_refine_ls_goodness_of_fit_ref 1.057
_refine_ls_hydrogen_treatment mixed
_refine_ls_matrix_type full
_refine_ls_number_parameters 495
_refine_ls_number_reflns 6832
_refine_ls_number_restraints 0
_refine_ls_restrained_S_all 1.057
_refine_ls_R_factor_all 0.0677
_refine_ls_R_factor_gt 0.0544
_refine_ls_shift/su_max 0.000
_refine_ls_shift/su_mean 0.000
_refine_ls_structure_factor_coef Fsqd
_refine_ls_weighting_details 'calc w=1/[\s^2^(Fo^2^)+(0.0510P)^2^+2.3661P] where P=(Fo^2^+2Fc^2^)/3'
_refine_ls_weighting_scheme calc
_refine_ls_wR_factor_gt 0.1284
_refine_ls_wR_factor_ref 0.1380
_reflns_number_gt 5873
_reflns_number_total 7121
_reflns_threshold_expression >2sigma(I)
_cod_data_source_file om5b00449_si_002.cif
_cod_data_source_block FO4803
_cod_depositor_comments 'Adding full bibliography for 4086038--4086042.cif.'
_cod_original_sg_symbol_H-M 'P 21/c'
_cod_database_code 4086038

loop_
_symmetry_equiv_pos_as_xyz
'x, y, z'
'-x, y+1/2, -z+1/2'
'-x, -y, -z'
'x, -y-1/2, z-1/2'

loop_
_atom_site_label
_atom_site_type_symbol
_atom_site_fract_x
_atom_site_fract_y
_atom_site_fract_z
_atom_site_U_iso_or_equiv
_atom_site_adp_type
_atom_site_occupancy
_atom_site_symmetry_multiplicity
_atom_site_calc_flag
_atom_site_refinement_flags
N1A N 0.05536(12) 0.05665(6) 0.73134(10) 0.0201(3) Uani 1 1 d .
C1A C -0.05330(14) 0.04209(7) 0.76145(12) 0.0189(3) Uani 1 1 d .
C2A C -0.10808(14) 0.06640(7) 0.85406(12) 0.0186(3) Uani 1 1 d .
C3A C -0.03816(14) 0.10120(7) 0.92306(12) 0.0182(3) Uani 1 1 d .
C4A C -0.08779(14) 0.12798(7) 1.02051(12) 0.0188(3) Uani 1 1 d .
C5A C -0.05624(14) 0.19382(7) 1.04339(12) 0.0201(3) Uani 1 1 d .
C6A C -0.06902(16) 0.23850(8) 0.96571(13) 0.0247(4) Uani 1 1 d .
H6A H -0.0997(17) 0.2266(9) 0.8964(15) 0.025(5) Uiso 1 1 d .
C7A C -0.03938(18) 0.29992(8) 0.98485(15) 0.0309(4) Uani 1 1 d .
H7A H -0.049(2) 0.3305(10) 0.9277(17) 0.038(6) Uiso 1 1 d .
C8A C 0.00359(18) 0.31729(8) 1.08179(16) 0.0323(4) Uani 1 1 d .
H8A H 0.0214(19) 0.3594(10) 1.0957(16) 0.033(5) Uiso 1 1 d .
C9A C 0.01617(17) 0.27362(8) 1.16010(14) 0.0291(4) Uani 1 1 d .
H9A H 0.047(2) 0.2852(10) 1.2295(18) 0.040(6) Uiso 1 1 d .
C10A C -0.01302(16) 0.21213(8) 1.14123(13) 0.0246(4) Uani 1 1 d .
H10A H -0.0003(18) 0.1804(9) 1.1965(16) 0.029(5) Uiso 1 1 d .
C11A C -0.11531(14) -0.00450(7) 0.69455(12) 0.0207(3) Uani 1 1 d .
C12A C -0.15790(17) -0.05938(8) 0.73659(14) 0.0271(4) Uani 1 1 d .
H12A H -0.1509(19) -0.0677(10) 0.8107(17) 0.036(6) Uiso 1 1 d .
C13A C -0.20969(19) -0.10408(9) 0.67296(16) 0.0342(4) Uani 1 1 d .
H13A H -0.237(2) -0.1424(11) 0.7039(17) 0.040(6) Uiso 1 1 d .
C14A C -0.22020(18) -0.09374(9) 0.56685(15) 0.0334(4) Uani 1 1 d .
H14A H -0.254(2) -0.1249(10) 0.5228(17) 0.039(6) Uiso 1 1 d .
C15A C -0.17713(18) -0.03949(9) 0.52416(15) 0.0326(4) Uani 1 1 d .
H15A H -0.180(2) -0.0327(10) 0.4493(18) 0.043(6) Uiso 1 1 d .
C16A C -0.12457(16) 0.00483(8) 0.58774(13) 0.0263(4) Uani 1 1 d .
H16A H -0.0930(19) 0.0418(10) 0.5575(16) 0.032(5) Uiso 1 1 d .
C17A C 0.12360(14) 0.09318(7) 0.79569(12) 0.0197(3) Uani 1 1 d .
C18A C 0.24092(16) 0.10707(8) 0.76364(14) 0.0250(4) Uani 1 1 d .
H18A H 0.2646(18) 0.0941(9) 0.6947(16) 0.028(5) Uiso 1 1 d .
C19A C 0.32021(16) 0.13660(8) 0.82857(14) 0.0270(4) Uani 1 1 d .
H19A H 0.402(2) 0.1451(10) 0.8042(16) 0.036(6) Uiso 1 1 d .
C20A C 0.28685(15) 0.15317(7) 0.93059(14) 0.0240(4) Uani 1 1 d .
C21A C 0.17061(15) 0.14126(7) 0.96133(13) 0.0209(3) Uani 1 1 d .
H21A H 0.1455(16) 0.1531(8) 1.0329(15) 0.021(5) Uiso 1 1 d .
C22A C 0.08472(14) 0.11309(7) 0.89471(12) 0.0188(3) Uani 1 1 d .
C23A C 0.37817(16) 0.17966(9) 1.00809(15) 0.0312(4) Uani 1 1 d .
C24A C 0.3232(2) 0.22820(14) 1.0785(3) 0.0705(9) Uani 1 1 d .
H24C H 0.2929 0.2627 1.0363 0.106 Uiso 1 1 calc R
H24B H 0.3842 0.2435 1.1274 0.106 Uiso 1 1 calc R
H24A H 0.2570 0.2098 1.1174 0.106 Uiso 1 1 calc R
C25A C 0.4890(2) 0.20424(14) 0.95544(19) 0.0606(8) Uani 1 1 d .
H25B H 0.5429 0.2224 1.0077 0.091 Uiso 1 1 calc R
H25A H 0.4659 0.2360 0.9047 0.091 Uiso 1 1 calc R
H25C H 0.5300 0.1703 0.9199 0.091 Uiso 1 1 calc R
C26A C 0.4201(2) 0.12541(12) 1.0792(2) 0.0520(6) Uani 1 1 d .
H26C H 0.3509 0.1079 1.1152 0.078 Uiso 1 1 calc R
H26B H 0.4783 0.1409 1.1305 0.078 Uiso 1 1 calc R
H26A H 0.4577 0.0933 1.0367 0.078 Uiso 1 1 calc R
C1B C -0.16109(14) 0.09464(7) 1.08259(12) 0.0197(3) Uani 1 1 d .
C2B C -0.19518(16) 0.02921(7) 1.05133(13) 0.0215(3) Uani 1 1 d .
H2BB H -0.2326(17) 0.0079(9) 1.1094(15) 0.021(5) Uiso 1 1 d .
H2BA H -0.1209(19) 0.0067(9) 1.0291(16) 0.031(5) Uiso 1 1 d .
C3B C -0.27969(15) 0.03682(7) 0.96061(13) 0.0216(3) Uani 1 1 d .
H3B H -0.3671(18) 0.0306(9) 0.9719(15) 0.026(5) Uiso 1 1 d .
C4B C -0.23830(14) 0.05540(7) 0.86838(12) 0.0201(3) Uani 1 1 d .
C5B C -0.31898(14) 0.06873(8) 0.77825(12) 0.0216(3) Uani 1 1 d .
C6B C -0.41257(16) 0.02890(9) 0.75002(14) 0.0278(4) Uani 1 1 d .
H6B H -0.4259(19) -0.0099(10) 0.7929(16) 0.034(5) Uiso 1 1 d .
C7B C -0.48474(17) 0.04210(10) 0.66419(15) 0.0347(4) Uani 1 1 d .
H7B H -0.550(2) 0.0121(11) 0.6446(18) 0.047(6) Uiso 1 1 d .
C8B C -0.46612(18) 0.09517(10) 0.60649(15) 0.0360(5) Uani 1 1 d .
H8B H -0.516(2) 0.1023(10) 0.5463(17) 0.037(6) Uiso 1 1 d .
C9B C -0.37435(19) 0.13532(10) 0.63478(15) 0.0337(4) Uani 1 1 d .
H9B H -0.360(2) 0.1734(11) 0.5938(18) 0.046(6) Uiso 1 1 d .
C10B C -0.30117(16) 0.12205(8) 0.71931(13) 0.0260(4) Uani 1 1 d .
H10B H -0.2364(18) 0.1503(9) 0.7375(15) 0.026(5) Uiso 1 1 d .
C11B C -0.22150(14) 0.11986(7) 1.17635(12) 0.0200(3) Uani 1 1 d .
C12B C -0.28052(15) 0.17683(8) 1.17433(13) 0.0223(3) Uani 1 1 d .
H12B H -0.2804(18) 0.2010(9) 1.1109(16) 0.028(5) Uiso 1 1 d .
C13B C -0.33980(16) 0.19856(8) 1.26124(14) 0.0273(4) Uani 1 1 d .
H13B H -0.3819(18) 0.2373(10) 1.2578(15) 0.029(5) Uiso 1 1 d .
C14B C -0.34118(18) 0.16363(9) 1.35172(14) 0.0306(4) Uani 1 1 d .
H14B H -0.382(2) 0.1790(10) 1.4136(17) 0.039(6) Uiso 1 1 d .
C15B C -0.28253(18) 0.10723(9) 1.35501(14) 0.0299(4) Uani 1 1 d .
H15B H -0.2778(19) 0.0823(10) 1.4184(17) 0.034(5) Uiso 1 1 d .
C16B C -0.22350(16) 0.08512(8) 1.26814(13) 0.0252(4) Uani 1 1 d .
H16B H -0.1824(19) 0.0469(10) 1.2723(16) 0.034(6) Uiso 1 1 d .

loop_
_atom_site_aniso_label
_atom_site_aniso_U_11
_atom_site_aniso_U_22
_atom_site_aniso_U_33
_atom_site_aniso_U_23
_atom_site_aniso_U_13
_atom_site_aniso_U_12
N1A 0.0223(7) 0.0206(7) 0.0172(6) 0.0001(5) 0.0019(5) 0.0012(5)
C1A 0.0229(8) 0.0169(7) 0.0169(7) 0.0008(6) 0.0006(6) 0.0022(6)
C2A 0.0209(8) 0.0180(7) 0.0170(7) 0.0010(6) 0.0018(6) 0.0014(6)
C3A 0.0214(8) 0.0156(7) 0.0174(7) 0.0015(5) 0.0015(6) 0.0023(6)
C4A 0.0209(8) 0.0186(7) 0.0169(7) -0.0011(6) -0.0008(6) 0.0017(6)
C5A 0.0196(8) 0.0202(8) 0.0205(8) -0.0030(6) 0.0038(6) -0.0006(6)
C6A 0.0294(9) 0.0227(8) 0.0220(8) -0.0015(6) 0.0018(7) 0.0006(7)
C7A 0.0379(10) 0.0208(8) 0.0339(10) 0.0018(7) 0.0041(8) 0.0005(7)
C8A 0.0374(10) 0.0198(9) 0.0399(11) -0.0083(7) 0.0081(8) -0.0029(7)
C9A 0.0317(10) 0.0294(9) 0.0263(9) -0.0104(7) 0.0042(7) -0.0043(7)
C10A 0.0258(9) 0.0268(9) 0.0211(8) -0.0030(7) 0.0016(7) -0.0009(7)
C11A 0.0205(8) 0.0226(8) 0.0191(8) -0.0040(6) 0.0026(6) 0.0019(6)
C12A 0.0330(10) 0.0239(8) 0.0245(9) -0.0022(7) 0.0027(7) 0.0000(7)
C13A 0.0433(11) 0.0234(9) 0.0360(10) -0.0049(8) 0.0055(9) -0.0054(8)
C14A 0.0345(10) 0.0329(10) 0.0329(10) -0.0153(8) 0.0006(8) -0.0036(8)
C15A 0.0386(11) 0.0372(10) 0.0219(9) -0.0072(7) 0.0002(8) -0.0010(8)
C16A 0.0302(9) 0.0274(9) 0.0215(8) -0.0020(7) 0.0032(7) -0.0018(7)
C17A 0.0216(8) 0.0187(7) 0.0187(8) 0.0027(6) 0.0008(6) 0.0021(6)
C18A 0.0241(9) 0.0276(9) 0.0232(9) 0.0003(7) 0.0054(7) 0.0004(7)
C19A 0.0205(8) 0.0308(9) 0.0300(9) 0.0005(7) 0.0053(7) -0.0027(7)
C20A 0.0242(8) 0.0195(8) 0.0282(9) 0.0005(6) 0.0003(7) -0.0010(6)
C21A 0.0219(8) 0.0187(8) 0.0222(8) -0.0002(6) 0.0008(6) 0.0006(6)
C22A 0.0209(8) 0.0164(7) 0.0191(8) 0.0021(6) 0.0008(6) 0.0019(6)
C23A 0.0230(9) 0.0330(10) 0.0374(10) -0.0069(8) -0.0010(8) -0.0062(7)
C24A 0.0485(15) 0.0702(18) 0.092(2) -0.0475(16) -0.0205(14) 0.0016(13)
C25A 0.0492(14) 0.092(2) 0.0405(13) 0.0086(12) -0.0071(11) -0.0444(14)
C26A 0.0437(13) 0.0577(15) 0.0545(14) 0.0135(11) -0.0149(11) -0.0148(11)
C1B 0.0217(8) 0.0197(8) 0.0178(7) -0.0008(6) -0.0012(6) 0.0024(6)
C2B 0.0262(9) 0.0185(8) 0.0198(8) 0.0007(6) 0.0046(7) -0.0004(6)
C3B 0.0233(8) 0.0182(7) 0.0233(8) -0.0028(6) 0.0043(6) -0.0017(6)
C4B 0.0206(8) 0.0175(7) 0.0221(8) -0.0036(6) 0.0012(6) 0.0006(6)
C5B 0.0197(8) 0.0246(8) 0.0205(8) -0.0046(6) 0.0023(6) 0.0041(6)
C6B 0.0238(9) 0.0310(9) 0.0287(9) -0.0040(7) 0.0017(7) -0.0008(7)
C7B 0.0236(9) 0.0472(12) 0.0332(10) -0.0096(8) -0.0038(8) 0.0001(8)
C8B 0.0292(10) 0.0538(12) 0.0249(9) -0.0032(8) -0.0065(8) 0.0123(9)
C9B 0.0387(11) 0.0371(10) 0.0251(9) 0.0027(8) -0.0024(8) 0.0079(8)
C10B 0.0273(9) 0.0274(9) 0.0234(9) -0.0019(7) 0.0007(7) 0.0024(7)
C11B 0.0198(8) 0.0213(8) 0.0189(8) -0.0025(6) 0.0012(6) -0.0010(6)
C12B 0.0223(8) 0.0241(8) 0.0203(8) 0.0013(6) 0.0007(6) 0.0012(6)
C13B 0.0282(9) 0.0266(9) 0.0272(9) -0.0030(7) 0.0025(7) 0.0065(7)
C14B 0.0337(10) 0.0357(10) 0.0226(9) -0.0044(7) 0.0073(7) 0.0056(8)
C15B 0.0400(11) 0.0314(9) 0.0182(8) 0.0023(7) 0.0040(7) 0.0044(8)
C16B 0.0287(9) 0.0245(9) 0.0224(8) -0.0001(6) 0.0023(7) 0.0037(7)

loop_
_atom_type_symbol
_atom_type_description
_atom_type_scat_dispersion_real
_atom_type_scat_dispersion_imag
_atom_type_scat_source
C C 0.0033 0.0016 'International Tables Vol C Tables 4.2.6.8 and 6.1.1.4'
H H 0.0000 0.0000 'International Tables Vol C Tables 4.2.6.8 and 6.1.1.4'
N N 0.0061 0.0033 'International Tables Vol C Tables 4.2.6.8 and 6.1.1.4'

loop_
_geom_angle_atom_site_label_1
_geom_angle_atom_site_label_2
_geom_angle_atom_site_label_3
_geom_angle
C1A N1A C17A 117.97(13)
N1A C1A C2A 123.70(14)
N1A C1A C11A 114.59(13)
C2A C1A C11A 121.65(14)
C3A C2A C1A 118.85(14)
C3A C2A C4B 123.29(14)
C1A C2A C4B 117.79(14)
C2A C3A C22A 117.47(14)
C2A C3A C4A 122.25(14)
C22A C3A C4A 120.22(14)
C1B C4A C3A 121.30(14)
C1B C4A C5A 122.16(14)
C3A C4A C5A 116.50(13)
C6A C5A C10A 118.69(15)
C6A C5A C4A 119.68(14)
C10A C5A C4A 121.63(15)
C7A C6A C5A 120.74(16)
C7A C6A H6A 119.3(11)
C5A C6A H6A 119.9(11)
C8A C7A C6A 119.92(17)
C8A C7A H7A 121.4(13)
C6A C7A H7A 118.7(13)
C7A C8A C9A 120.15(17)
C7A C8A H8A 120.0(13)
C9A C8A H8A 119.8(13)
C8A C9A C10A 120.13(17)
C8A C9A H9A 121.1(13)
C10A C9A H9A 118.7(13)
C9A C10A C5A 120.37(16)
C9A C10A H10A 120.1(12)
C5A C10A H10A 119.5(12)
C12A C11A C16A 119.04(15)
C12A C11A C1A 120.69(15)
C16A C11A C1A 120.15(15)
C13A C12A C11A 120.42(17)
C13A C12A H12A 118.6(13)
C11A C12A H12A 121.0(13)
C14A C13A C12A 119.94(18)
C14A C13A H13A 121.1(13)
C12A C13A H13A 119.0(13)
C15A C14A C13A 120.05(17)
C15A C14A H14A 119.9(13)
C13A C14A H14A 120.0(13)
C14A C15A C16A 119.87(18)
C14A C15A H15A 120.8(14)
C16A C15A H15A 119.2(14)
C15A C16A C11A 120.66(17)
C15A C16A H16A 119.5(12)
C11A C16A H16A 119.9(13)
N1A C17A C18A 117.32(14)
N1A C17A C22A 123.06(14)
C18A C17A C22A 119.44(15)
C19A C18A C17A 121.20(16)
C19A C18A H18A 120.9(12)
C17A C18A H18A 117.9(12)
C18A C19A C20A 120.70(16)
C18A C19A H19A 119.2(12)
C20A C19A H19A 120.1(12)
C21A C20A C19A 118.26(16)
C21A C20A C23A 120.25(16)
C19A C20A C23A 121.37(16)
C20A C21A C22A 122.52(15)
C20A C21A H21A 119.2(11)
C22A C21A H21A 118.3(11)
C17A C22A C21A 117.61(14)
C17A C22A C3A 118.16(14)
C21A C22A C3A 124.18(14)
C25A C23A C24A 111.2(2)
C25A C23A C20A 112.46(17)
C24A C23A C20A 112.15(16)
C25A C23A C26A 106.56(19)
C24A C23A C26A 106.9(2)
C20A C23A C26A 107.24(15)
C23A C24A H24C 109.5
C23A C24A H24B 109.5
H24C C24A H24B 109.5
C23A C24A H24A 109.5
H24C C24A H24A 109.5
H24B C24A H24A 109.5
C23A C25A H25B 109.5
C23A C25A H25A 109.5
H25B C25A H25A 109.5
C23A C25A H25C 109.5
H25B C25A H25C 109.5
H25A C25A H25C 109.5
C23A C26A H26C 109.5
C23A C26A H26B 109.5
H26C C26A H26B 109.5
C23A C26A H26A 109.5
H26C C26A H26A 109.5
H26B C26A H26A 109.5
C4A C1B C11B 124.20(14)
C4A C1B C2B 119.35(14)
C11B C1B C2B 116.18(14)
C3B C2B C1B 104.94(13)
C3B C2B H2BB 112.2(11)
C1B C2B H2BB 110.2(11)
C3B C2B H2BA 110.2(12)
C1B C2B H2BA 108.7(12)
H2BB C2B H2BA 110.4(16)
C4B C3B C2B 120.14(15)
C4B C3B H3B 121.0(11)
C2B C3B H3B 118.7(11)
C3B C4B C2A 120.23(15)
C3B C4B C5B 122.48(15)
C2A C4B C5B 117.23(14)
C10B C5B C6B 118.48(16)
C10B C5B C4B 119.66(15)
C6B C5B C4B 121.85(15)
C7B C6B C5B 120.38(18)
C7B C6B H6B 120.9(12)
C5B C6B H6B 118.7(12)
C8B C7B C6B 120.52(18)
C8B C7B H7B 120.7(13)
C6B C7B H7B 118.7(14)
C7B C8B C9B 119.44(18)
C7B C8B H8B 118.5(13)
C9B C8B H8B 122.0(13)
C10B C9B C8B 120.33(19)
C10B C9B H9B 119.4(14)
C8B C9B H9B 120.3(13)
C9B C10B C5B 120.83(18)
C9B C10B H10B 119.4(12)
C5B C10B H10B 119.8(12)
C12B C11B C16B 118.53(15)
C12B C11B C1B 121.60(14)
C16B C11B C1B 119.83(14)
C13B C12B C11B 120.80(16)
C13B C12B H12B 120.1(12)
C11B C12B H12B 119.1(12)
C12B C13B C14B 120.08(16)
C12B C13B H13B 119.7(12)
C14B C13B H13B 120.2(12)
C15B C14B C13B 119.74(16)
C15B C14B H14B 119.7(13)
C13B C14B H14B 120.5(13)
C14B C15B C16B 120.43(17)
C14B C15B H15B 122.2(12)
C16B C15B H15B 117.3(12)
C15B C16B C11B 120.41(16)
C15B C16B H16B 119.3(13)
C11B C16B H16B 120.3(13)

loop_
_geom_bond_atom_site_label_1
_geom_bond_atom_site_label_2
_geom_bond_distance
N1A C1A 1.314(2)
N1A C17A 1.370(2)
C1A C2A 1.443(2)
C1A C11A 1.491(2)
C2A C3A 1.397(2)
C2A C4B 1.485(2)
C3A C22A 1.445(2)
C3A C4A 1.492(2)
C4A C1B 1.356(2)
C4A C5A 1.495(2)
C5A C6A 1.396(2)
C5A C10A 1.401(2)
C6A C7A 1.389(2)
C6A H6A 0.99(2)
C7A C8A 1.384(3)
C7A H7A 0.99(2)
C8A C9A 1.387(3)
C8A H8A 0.95(2)
C9A C10A 1.389(2)
C9A H9A 0.99(2)
C10A H10A 1.00(2)
C11A C12A 1.389(2)
C11A C16A 1.392(2)
C12A C13A 1.389(3)
C12A H12A 0.97(2)
C13A C14A 1.387(3)
C13A H13A 0.97(2)
C14A C15A 1.383(3)
C14A H14A 0.95(2)
C15A C16A 1.386(2)
C15A H15A 0.97(2)
C16A H16A 0.96(2)
C17A C18A 1.408(2)
C17A C22A 1.416(2)
C18A C19A 1.369(3)
C18A H18A 0.97(2)
C19A C20A 1.414(2)
C19A H19A 0.98(2)
C20A C21A 1.384(2)
C20A C23A 1.530(2)
C21A C22A 1.417(2)
C21A H21A 0.998(19)
C23A C25A 1.512(3)
C23A C24A 1.519(3)
C23A C26A 1.557(3)
C24A H24C 0.9800
C24A H24B 0.9800
C24A H24A 0.9800
C25A H25B 0.9800
C25A H25A 0.9800
C25A H25C 0.9800
C26A H26C 0.9800
C26A H26B 0.9800
C26A H26A 0.9800
C1B C11B 1.490(2)
C1B C2B 1.518(2)
C2B C3B 1.503(2)
C2B H2BB 0.975(19)
C2B H2BA 1.01(2)
C3B C4B 1.339(2)
C3B H3B 1.00(2)
C4B C5B 1.490(2)
C5B C10B 1.395(2)
C5B C6B 1.399(2)
C6B C7B 1.390(3)
C6B H6B 1.01(2)
C7B C8B 1.383(3)
C7B H7B 1.01(2)
C8B C9B 1.388(3)
C8B H8B 0.96(2)
C9B C10B 1.384(3)
C9B H9B 0.99(2)
C10B H10B 0.97(2)
C11B C12B 1.396(2)
C11B C16B 1.400(2)
C12B C13B 1.386(2)
C12B H12B 0.97(2)
C13B C14B 1.388(3)
C13B H13B 0.96(2)
C14B C15B 1.384(3)
C14B H14B 0.98(2)
C15B C16B 1.387(2)
C15B H15B 0.98(2)
C16B H16B 0.95(2)
